data_8107543
loop_
_publ_author_name
'Zheng, Liang Liang'
'Liu, Xiong Li'
'Dong, Zhang Chao'
'Shi, Yang'
'Pan, Bo Wen'
'Feng, Ting Ting'

_publ_section_title
;
 Crystal structure of (E)-3-(3-methoxybenzylidene)benzofuran-2(3H)-one,
 C16H12O3
;
_journal_issue 4
_journal_name_full 'Zeitschrift f\"ur Kristallographie - New Crystal Structures'
_journal_page_first 729
_journal_page_last 731
_journal_paper_doi 10.1515/ncrs-2023-0176
_journal_volume 238
_journal_year 2023
_chemical_formula_moiety 'C16 H12 O3'
_chemical_formula_sum 'C16 H12 O3'
_chemical_formula_weight 252.26
_space_group_crystal_system monoclinic
_space_group_IT_number 14
_space_group_name_Hall '-P 2ybc'
_space_group_name_H-M_alt 'P 1 21/c 1'
_atom_sites_solution_hydrogens geom
_atom_sites_solution_primary dual
_cell_angle_alpha 90
_cell_angle_beta 116.588(16)
_cell_angle_gamma 90
_cell_formula_units_Z 4
_cell_length_a 10.9636(14)
_cell_length_b 12.1767(12)
_cell_length_c 10.1557(13)
_cell_measurement_reflns_used 2385
_cell_measurement_temperature 250.00(10)
_cell_measurement_theta_max 28.9690
_cell_measurement_theta_min 2.8010
_cell_volume 1212.4(3)
_computing_cell_refinement 'CrysAlisPro 1.171.38.43f (Rigaku OD, 2015) [1]'
_computing_data_collection 'CrysAlisPro 1.171.38.43f (Rigaku OD, 2015) [1]'
_computing_data_reduction 'CrysAlisPro 1.171.38.43f (Rigaku OD, 2015) [1]'
_computing_molecular_graphics 'Olex2 1.5-beta (Dolomanov et al., 2009) [2]'
_computing_publication_material 'Olex2 1.5-beta (Dolomanov et al., 2009) [2]'
_computing_structure_refinement 'SHELXL 2018/3 (Sheldrick, 2015) [3]'
_computing_structure_solution 'SHELXT 2018/2 (Sheldrick, 2018)'
_diffrn_ambient_environment N~2~
_diffrn_ambient_temperature 250.00(10)
_diffrn_detector 'CCD plate'
_diffrn_detector_area_resol_mean 5.2684
_diffrn_detector_type AtlasS2
_diffrn_measured_fraction_theta_full 1.000
_diffrn_measured_fraction_theta_max 1.000
_diffrn_measurement_details
;
List of Runs (angles in degrees, time in seconds):

  # Type    Start    End  Width  t~exp~   \w     \q     \k     \f   Frames
--------------------------------------------------------------------------
  1  \w    -59.00  28.00   1.00    1.41    --   12.05 -38.00 120.00   87
  2  \w     -5.00  27.00   1.00    1.41    --  -11.43 -99.00 150.00   32
  3  \w     22.00  58.00   1.00    1.41    --   12.05  57.00 -60.00   36
  4  \w     45.00  86.00   1.00    1.41    --   12.05 178.00 120.00   41
;
_diffrn_measurement_device 'four-circle diffractometer'
_diffrn_measurement_device_type 'SuperNova, Dual, Cu at zero, AtlasS2'
_diffrn_measurement_method '\w scans'
_diffrn_orient_matrix_type 'CrysAlisPro convention (1999,Acta A55,543-557)'
_diffrn_orient_matrix_UB_11 -0.0518689000
_diffrn_orient_matrix_UB_12 0.0025282000
_diffrn_orient_matrix_UB_13 -0.0736375000
_diffrn_orient_matrix_UB_21 -0.0101443000
_diffrn_orient_matrix_UB_22 -0.0574641000
_diffrn_orient_matrix_UB_23 0.0009818000
_diffrn_orient_matrix_UB_31 -0.0493895000
_diffrn_orient_matrix_UB_32 0.0092164000
_diffrn_orient_matrix_UB_33 0.0259826000
_diffrn_radiation_monochromator mirror
_diffrn_radiation_probe x-ray
_diffrn_radiation_type 'Mo K\a'
_diffrn_radiation_wavelength 0.71073
_diffrn_reflns_av_R_equivalents 0.0232
_diffrn_reflns_av_unetI/netI 0.0321
_diffrn_reflns_Laue_measured_fraction_full 1.000
_diffrn_reflns_Laue_measured_fraction_max 1.000
_diffrn_reflns_limit_h_max 13
_diffrn_reflns_limit_h_min -12
_diffrn_reflns_limit_k_max 10
_diffrn_reflns_limit_k_min -14
_diffrn_reflns_limit_l_max 12
_diffrn_reflns_limit_l_min -11
_diffrn_reflns_number 5171
_diffrn_reflns_point_group_measured_fraction_full 1.000
_diffrn_reflns_point_group_measured_fraction_max 1.000
_diffrn_reflns_theta_full 24.999
_diffrn_reflns_theta_max 24.999
_diffrn_reflns_theta_min 2.077
_diffrn_source 'micro-focus sealed X-ray tube'
_diffrn_source_type 'SuperNova (Mo) X-ray Source'
_exptl_absorpt_coefficient_mu 0.095
_exptl_absorpt_correction_T_max 1.00000
_exptl_absorpt_correction_T_min 0.91933
_exptl_absorpt_correction_type multi-scan
_exptl_absorpt_process_details
;
CrysAlisPro 1.171.38.43f (Rigaku Oxford Diffraction, 2015)
Empirical absorption correction using spherical harmonics,
 implemented in SCALE3 ABSPACK scaling algorithm.
;
_exptl_crystal_colour 'light yellow'
_exptl_crystal_density_diffrn 1.382
_exptl_crystal_description block
_exptl_crystal_F_000 528
_exptl_crystal_size_max 0.14
_exptl_crystal_size_mid 0.13
_exptl_crystal_size_min 0.1
_refine_diff_density_max 0.165
_refine_diff_density_min -0.152
_refine_diff_density_rms 0.033
_refine_ls_extinction_coef 0.048(4)
_refine_ls_extinction_expression Fc^*^=kFc[1+0.001xFc^2^\l^3^/sin(2\q)]^-1/4^
_refine_ls_extinction_method 'SHELXL-2018/3 (Sheldrick 2018)'
_refine_ls_goodness_of_fit_ref 1.022
_refine_ls_hydrogen_treatment constr
_refine_ls_matrix_type full
_refine_ls_number_parameters 174
_refine_ls_number_reflns 2132
_refine_ls_number_restraints 0
_refine_ls_restrained_S_all 1.022
_refine_ls_R_factor_all 0.0449
_refine_ls_R_factor_gt 0.0366
_refine_ls_shift/su_max 0.000
_refine_ls_shift/su_mean 0.000
_refine_ls_structure_factor_coef Fsqd
_refine_ls_weighting_details 'w=1/[\s^2^(Fo^2^)+(0.0587P)^2^+0.0425P] where P=(Fo^2^+2Fc^2^)/3'
_refine_ls_weighting_scheme calc
_refine_ls_wR_factor_gt 0.0943
_refine_ls_wR_factor_ref 0.1019
_reflns_Friedel_coverage 0.000
_reflns_Friedel_fraction_full .
_reflns_Friedel_fraction_max .
_reflns_number_gt 1784
_reflns_number_total 2132
_reflns_threshold_expression 'I > 2\s(I)'
_cod_data_source_file suppl_j_ncrs-2023-0176_suppl.cif
_cod_data_source_block ga-37
_cod_database_code 8107543
_shelx_space_group_comment
;
The symmetry employed for this shelxl refinement is uniquely defined
by the following loop, which should always be used as a source of
symmetry information in preference to the above space-group names.
They are only intended as comments.
;
_olex2_refinement_description
;
1. Fixed Uiso
 At 1.2 times of:
  All C(H) groups
 At 1.5 times of:
  All C(H,H,H) groups
2.a Aromatic/amide H refined with riding coordinates:
 C2(H2), C3(H3), C4(H4), C5(H5), C9(H9), C11(H11), C12(H12), C13(H13), C15(H15)
2.b Idealised Me refined as rotating group:
 C16(H16A,H16B,H16C)
;
_olex2_date_sample_data_collection 2023-03-31
_olex2_submission_special_instructions 'No special instructions were received'
_oxdiff_exptl_absorpt_empirical_details
;
Empirical correction (ABSPACK) includes:
- Absorption correction using spherical harmonics
- Frame scaling
;
_oxdiff_exptl_absorpt_empirical_full_max 1.090
_oxdiff_exptl_absorpt_empirical_full_min 0.817

loop_
_space_group_symop_operation_xyz
'x, y, z'
'-x, y+1/2, -z+1/2'
'-x, -y, -z'
'x, -y-1/2, z-1/2'

loop_
_atom_site_label
_atom_site_type_symbol
_atom_site_fract_x
_atom_site_fract_y
_atom_site_fract_z
_atom_site_U_iso_or_equiv
_atom_site_adp_type
_atom_site_occupancy
_atom_site_site_symmetry_order
_atom_site_calc_flag
_atom_site_refinement_flags_posn
_atom_site_refinement_flags_adp
_atom_site_refinement_flags_occupancy
_atom_site_disorder_assembly
_atom_site_disorder_group
O1 O 0.11199(9) 0.33661(8) 0.70425(11) 0.0398(3) Uani 1 1 d . . . . .
O2 O 0.15518(10) 0.22745(8) 0.55264(12) 0.0465(3) Uani 1 1 d . . . . .
O3 O 0.51044(10) 0.75505(8) 0.54722(11) 0.0443(3) Uani 1 1 d . . . . .
C1 C 0.16656(11) 0.50716(11) 0.64511(14) 0.0300(3) Uani 1 1 d . . . . .
C2 C 0.16973(12) 0.62152(12) 0.65541(15) 0.0360(4) Uani 1 1 d . . . . .
H2 H 0.199696 0.664454 0.597333 0.043 Uiso 1 1 calc R U . . .
C3 C 0.12859(13) 0.67166(13) 0.75144(17) 0.0419(4) Uani 1 1 d . . . . .
H3 H 0.130389 0.749480 0.758650 0.050 Uiso 1 1 calc R U . . .
C4 C 0.08478(13) 0.61005(14) 0.83729(16) 0.0431(4) Uani 1 1 d . . . . .
H4 H 0.058756 0.646368 0.903602 0.052 Uiso 1 1 calc R U . . .
C5 C 0.07841(13) 0.49659(14) 0.82784(16) 0.0406(4) Uani 1 1 d . . . . .
H5 H 0.047936 0.453704 0.885519 0.049 Uiso 1 1 calc R U . . .
C6 C 0.11849(12) 0.44931(12) 0.73064(14) 0.0327(3) Uani 1 1 d . . . . .
C7 C 0.15334(13) 0.31898(12) 0.59601(16) 0.0347(4) Uani 1 1 d . . . . .
C8 C 0.19354(12) 0.42541(11) 0.55595(15) 0.0300(3) Uani 1 1 d . . . . .
C9 C 0.24020(12) 0.42476(11) 0.45328(15) 0.0328(4) Uani 1 1 d . . . . .
H9 H 0.232242 0.356137 0.405612 0.039 Uiso 1 1 calc R U . . .
C10 C 0.30091(12) 0.51235(11) 0.40359(15) 0.0302(3) Uani 1 1 d . . . . .
C11 C 0.29074(13) 0.50617(13) 0.26137(15) 0.0370(4) Uani 1 1 d . . . . .
H11 H 0.240963 0.448135 0.197343 0.044 Uiso 1 1 calc R U . . .
C12 C 0.35332(14) 0.58472(13) 0.21464(16) 0.0398(4) Uani 1 1 d . . . . .
H12 H 0.345288 0.580352 0.117688 0.048 Uiso 1 1 calc R U . . .
C13 C 0.42751(13) 0.66971(12) 0.30564(16) 0.0358(4) Uani 1 1 d . . . . .
H13 H 0.470275 0.723088 0.271995 0.043 Uiso 1 1 calc R U . . .
C14 C 0.43835(12) 0.67564(11) 0.44696(15) 0.0314(4) Uani 1 1 d . . . . .
C15 C 0.37609(12) 0.59705(11) 0.49536(15) 0.0310(3) Uani 1 1 d . . . . .
H15 H 0.385066 0.601285 0.592693 0.037 Uiso 1 1 calc R U . . .
C16 C 0.55564(16) 0.84770(13) 0.4954(2) 0.0505(4) Uani 1 1 d . . . . .
H16A H 0.478031 0.880419 0.411447 0.076 Uiso 1 1 calc R U . . .
H16B H 0.624540 0.824362 0.464651 0.076 Uiso 1 1 calc R U . . .
H16C H 0.595443 0.902083 0.574521 0.076 Uiso 1 1 calc R U . . .

loop_
_atom_site_aniso_label
_atom_site_aniso_U_11
_atom_site_aniso_U_22
_atom_site_aniso_U_33
_atom_site_aniso_U_23
_atom_site_aniso_U_13
_atom_site_aniso_U_12
O1 0.0516(6) 0.0320(6) 0.0443(6) 0.0046(5) 0.0290(5) -0.0020(4)
O2 0.0631(7) 0.0271(6) 0.0585(7) 0.0006(5) 0.0354(6) -0.0016(5)
O3 0.0537(6) 0.0411(6) 0.0469(7) -0.0109(5) 0.0303(5) -0.0159(5)
C1 0.0240(6) 0.0324(8) 0.0314(7) 0.0008(6) 0.0105(5) -0.0002(5)
C2 0.0327(7) 0.0322(8) 0.0437(9) -0.0004(7) 0.0177(6) -0.0003(6)
C3 0.0366(8) 0.0367(9) 0.0498(9) -0.0072(7) 0.0171(7) 0.0007(6)
C4 0.0402(8) 0.0504(10) 0.0399(9) -0.0058(8) 0.0190(7) 0.0059(7)
C5 0.0404(8) 0.0490(10) 0.0361(8) 0.0038(7) 0.0203(7) 0.0029(7)
C6 0.0310(7) 0.0325(8) 0.0322(8) 0.0040(6) 0.0121(6) 0.0015(5)
C7 0.0359(7) 0.0316(9) 0.0379(8) 0.0020(7) 0.0175(6) -0.0001(6)
C8 0.0284(6) 0.0276(8) 0.0331(8) 0.0025(6) 0.0130(6) 0.0007(5)
C9 0.0337(7) 0.0283(8) 0.0360(8) -0.0009(6) 0.0153(6) 0.0010(5)
C10 0.0289(7) 0.0307(8) 0.0336(7) 0.0020(6) 0.0163(6) 0.0026(5)
C11 0.0392(7) 0.0389(9) 0.0335(8) -0.0048(7) 0.0167(6) -0.0025(6)
C12 0.0447(8) 0.0492(10) 0.0298(8) 0.0023(7) 0.0207(6) 0.0027(7)
C13 0.0387(7) 0.0361(9) 0.0384(8) 0.0071(7) 0.0225(6) 0.0017(6)
C14 0.0302(7) 0.0323(8) 0.0354(8) -0.0014(6) 0.0180(6) 0.0011(5)
C15 0.0321(7) 0.0359(8) 0.0294(7) 0.0010(6) 0.0179(6) 0.0025(6)
C16 0.0500(9) 0.0375(9) 0.0677(11) -0.0030(9) 0.0295(8) -0.0092(7)

loop_
_atom_type_symbol
_atom_type_description
_atom_type_scat_dispersion_real
_atom_type_scat_dispersion_imag
_atom_type_scat_source
C C 0.0033 0.0016 'International Tables Vol C Tables 4.2.6.8 and 6.1.1.4'
H H 0.0000 0.0000 'International Tables Vol C Tables 4.2.6.8 and 6.1.1.4'
O O 0.0106 0.0060 'International Tables Vol C Tables 4.2.6.8 and 6.1.1.4'

loop_
_geom_angle_atom_site_label_1
_geom_angle_atom_site_label_2
_geom_angle_atom_site_label_3
_geom_angle
_geom_angle_site_symmetry_1
_geom_angle_site_symmetry_3
C7 O1 C6 107.42(10) . .
C14 O3 C16 117.71(12) . .
C2 C1 C8 136.10(12) . .
C6 C1 C2 117.50(13) . .
C6 C1 C8 106.25(12) . .
C1 C2 H2 120.4 . .
C3 C2 C1 119.15(13) . .
C3 C2 H2 120.4 . .
C2 C3 H3 119.4 . .
C2 C3 C4 121.12(14) . .
C4 C3 H3 119.4 . .
C3 C4 H4 119.5 . .
C5 C4 C3 121.09(14) . .
C5 C4 H4 119.5 . .
C4 C5 H5 121.8 . .
C6 C5 C4 116.45(14) . .
C6 C5 H5 121.8 . .
C1 C6 O1 112.28(12) . .
C5 C6 O1 123.06(13) . .
C5 C6 C1 124.64(14) . .
O1 C7 C8 109.05(12) . .
O2 C7 O1 120.08(12) . .
O2 C7 C8 130.85(13) . .
C1 C8 C7 104.94(11) . .
C9 C8 C1 137.14(13) . .
C9 C8 C7 117.91(13) . .
C8 C9 H9 114.7 . .
C8 C9 C10 130.57(13) . .
C10 C9 H9 114.7 . .
C11 C10 C9 118.61(13) . .
C15 C10 C9 122.42(12) . .
C15 C10 C11 118.82(12) . .
C10 C11 H11 120.1 . .
C12 C11 C10 119.71(14) . .
C12 C11 H11 120.1 . .
C11 C12 H12 119.2 . .
C11 C12 C13 121.55(13) . .
C13 C12 H12 119.2 . .
C12 C13 H13 120.6 . .
C12 C13 C14 118.84(13) . .
C14 C13 H13 120.6 . .
O3 C14 C13 124.01(12) . .
O3 C14 C15 115.81(12) . .
C15 C14 C13 120.17(13) . .
C10 C15 H15 119.5 . .
C14 C15 C10 120.91(12) . .
C14 C15 H15 119.5 . .
O3 C16 H16A 109.5 . .
O3 C16 H16B 109.5 . .
O3 C16 H16C 109.5 . .
H16A C16 H16B 109.5 . .
H16A C16 H16C 109.5 . .
H16B C16 H16C 109.5 . .

loop_
_geom_bond_atom_site_label_1
_geom_bond_atom_site_label_2
_geom_bond_distance
_geom_bond_site_symmetry_2
O1 C6 1.3939(17) .
O1 C7 1.3806(17) .
O2 C7 1.2018(16) .
O3 C14 1.3697(16) .
O3 C16 1.4243(18) .
C1 C2 1.396(2) .
C1 C6 1.3923(19) .
C1 C8 1.4622(19) .
C2 H2 0.9500 .
C2 C3 1.386(2) .
C3 H3 0.9500 .
C3 C4 1.389(2) .
C4 H4 0.9500 .
C4 C5 1.385(2) .
C5 H5 0.9500 .
C5 C6 1.374(2) .
C7 C8 1.4831(19) .
C8 C9 1.3514(19) .
C9 H9 0.9500 .
C9 C10 1.4614(19) .
C10 C11 1.4000(19) .
C10 C15 1.3871(19) .
C11 H11 0.9500 .
C11 C12 1.379(2) .
C12 H12 0.9500 .
C12 C13 1.383(2) .
C13 H13 0.9500 .
C13 C14 1.3879(19) .
C14 C15 1.3869(18) .
C15 H15 0.9500 .
C16 H16A 0.9800 .
C16 H16B 0.9800 .
C16 H16C 0.9800 .

loop_
_geom_torsion_atom_site_label_1
_geom_torsion_atom_site_label_2
_geom_torsion_atom_site_label_3
_geom_torsion_atom_site_label_4
_geom_torsion
_geom_torsion_site_symmetry_1
_geom_torsion_site_symmetry_2
_geom_torsion_site_symmetry_3
_geom_torsion_site_symmetry_4
O1 C7 C8 C1 -2.40(14) . . . .
O1 C7 C8 C9 178.57(11) . . . .
O2 C7 C8 C1 179.47(15) . . . .
O2 C7 C8 C9 0.4(2) . . . .
O3 C14 C15 C10 -179.69(11) . . . .
C1 C2 C3 C4 0.1(2) . . . .
C1 C8 C9 C10 9.1(3) . . . .
C2 C1 C6 O1 176.20(11) . . . .
C2 C1 C6 C5 -2.30(19) . . . .
C2 C1 C8 C7 -173.74(14) . . . .
C2 C1 C8 C9 5.0(3) . . . .
C2 C3 C4 C5 -1.2(2) . . . .
C3 C4 C5 C6 0.49(19) . . . .
C4 C5 C6 O1 -177.06(12) . . . .
C4 C5 C6 C1 1.3(2) . . . .
C6 O1 C7 O2 -179.23(12) . . . .
C6 O1 C7 C8 2.41(14) . . . .
C6 C1 C2 C3 1.50(18) . . . .
C6 C1 C8 C7 1.44(13) . . . .
C6 C1 C8 C9 -179.83(15) . . . .
C7 O1 C6 C1 -1.52(14) . . . .
C7 O1 C6 C5 177.01(12) . . . .
C7 C8 C9 C10 -172.24(12) . . . .
C8 C1 C2 C3 176.28(13) . . . .
C8 C1 C6 O1 -0.03(14) . . . .
C8 C1 C6 C5 -178.53(12) . . . .
C8 C9 C10 C11 -154.52(13) . . . .
C8 C9 C10 C15 30.1(2) . . . .
C9 C10 C11 C12 -176.61(12) . . . .
C9 C10 C15 C14 176.56(11) . . . .
C10 C11 C12 C13 0.6(2) . . . .
C11 C10 C15 C14 1.14(19) . . . .
C11 C12 C13 C14 -0.2(2) . . . .
C12 C13 C14 O3 179.11(12) . . . .
C12 C13 C14 C15 0.30(19) . . . .
C13 C14 C15 C10 -0.79(19) . . . .
C15 C10 C11 C12 -1.0(2) . . . .
C16 O3 C14 C13 11.98(18) . . . .
C16 O3 C14 C15 -169.16(12) . . . .
